data_4319737
loop_
_publ_author_name
'Richard D. Adams'
'Bo Qu'
'Mark D. Smith'

_publ_section_title
;
 New Route to Dehydroannulenes by Coupling Linear Polyynes Using Ruthenium
 Carbonyl
;
_journal_name_full 'Inorganic Chemistry'
_journal_page_first 2932
_journal_page_last 2934
_journal_paper_doi 10.1021/ic001132w
_journal_volume 40
_journal_year 2001
_chemical_formula_sum 'C69 H36 Cl2 Fe4 O12 Ru4'
_chemical_formula_weight 1755.56
_chemical_name_systematic
; 
 ? 
;
_space_group_IT_number 14
_symmetry_cell_setting monoclinic
_symmetry_space_group_name_Hall '-P 2ybc'
_symmetry_space_group_name_H-M 'P 1 21/c 1'
_atom_sites_solution_hydrogens geom
_atom_sites_solution_primary direct
_atom_sites_solution_secondary difmap
_audit_creation_method SHELXL-97
_cell_angle_alpha 90.00
_cell_angle_beta 107.262(4)
_cell_angle_gamma 90.00
_cell_formula_units_Z 4
_cell_length_a 21.222(4)
_cell_length_b 10.121(2)
_cell_length_c 31.938(7)
_cell_measurement_reflns_used 4365
_cell_measurement_temperature 293(2)
_cell_measurement_theta_max 23.04
_cell_measurement_theta_min 2.43
_cell_volume 6551(2)
_computing_cell_refinement 'SAINT+ NT V5.0 (Bruker, 1998)'
_computing_data_collection 'SMART NT V5.0 (Bruker, 1998)'
_computing_data_reduction 'SAINT+ NT V5.0'
_computing_molecular_graphics 'SHELXTL V5.1 (Sheldrick, 1997)'
_computing_publication_material 'SHELXTL V5.1'
_computing_structure_refinement 'SHELXL-97 (Sheldrick, 1997)'
_computing_structure_solution 'SHELXS-97 (Sheldrick, 1990)'
_diffrn_ambient_temperature 293(2)
_diffrn_measured_fraction_theta_full 0.986
_diffrn_measured_fraction_theta_max 0.986
_diffrn_measurement_device_type 'Bruker SMART APEX 1K'
_diffrn_measurement_method 'omega scans'
_diffrn_radiation_monochromator graphite
_diffrn_radiation_source 'fine-focus sealed tube'
_diffrn_radiation_type MoK\a
_diffrn_radiation_wavelength 0.71073
_diffrn_reflns_av_R_equivalents 0.1338
_diffrn_reflns_av_sigmaI/netI 0.1639
_diffrn_reflns_limit_h_max 23
_diffrn_reflns_limit_h_min -23
_diffrn_reflns_limit_k_max 11
_diffrn_reflns_limit_k_min -10
_diffrn_reflns_limit_l_max 35
_diffrn_reflns_limit_l_min -31
_diffrn_reflns_number 28526
_diffrn_reflns_theta_full 23.38
_diffrn_reflns_theta_max 23.38
_diffrn_reflns_theta_min 1.41
_diffrn_standards_decay_% -0.02
_exptl_absorpt_coefficient_mu 1.898
_exptl_absorpt_correction_type none
_exptl_crystal_colour red
_exptl_crystal_density_diffrn 1.780
_exptl_crystal_density_method 'not measured'
_exptl_crystal_description rod
_exptl_crystal_F_000 3440
_exptl_crystal_size_max 0.28
_exptl_crystal_size_mid 0.05
_exptl_crystal_size_min 0.05
_refine_diff_density_max 0.664
_refine_diff_density_min -0.445
_refine_diff_density_rms 0.098
_refine_ls_extinction_method none
_refine_ls_goodness_of_fit_ref 1.088
_refine_ls_hydrogen_treatment mixed
_refine_ls_matrix_type full
_refine_ls_number_parameters 779
_refine_ls_number_reflns 9419
_refine_ls_number_restraints 3
_refine_ls_restrained_S_all 1.090
_refine_ls_R_factor_all 0.1210
_refine_ls_R_factor_gt 0.0521
_refine_ls_shift/su_max 0.010
_refine_ls_shift/su_mean 0.000
_refine_ls_structure_factor_coef Fsqd
_refine_ls_weighting_details
; calc 
 [0.00000+1.00000exp(5.03(sin\q/\l)^2^)]/ 
   [\s^2^(Fo^2^)+0.0000+0.0000*P+(0.0230P)^2^+0.0000sin\q/\l] 
 where P = 0.33333Fo^2^ + 0.66667Fc^2^ 
;
_refine_ls_weighting_scheme calc
_refine_ls_wR_factor_gt 0.1004
_refine_ls_wR_factor_ref 0.1294
_reflns_number_gt 3859
_reflns_number_total 9419
_reflns_threshold_expression >2sigma(I)
_cod_data_source_file ic001132w.cif
_cod_data_source_block bo02b1t
_cod_database_code 4319737

loop_
_symmetry_equiv_pos_as_xyz
'x, y, z'
'-x, y+1/2, -z+1/2'
'-x, -y, -z'
'x, -y-1/2, z-1/2'

loop_
_atom_site_label
_atom_site_type_symbol
_atom_site_fract_x
_atom_site_fract_y
_atom_site_fract_z
_atom_site_U_iso_or_equiv
_atom_site_adp_type
_atom_site_occupancy
_atom_site_symmetry_multiplicity
_atom_site_calc_flag
_atom_site_refinement_flags
_atom_site_disorder_assembly
_atom_site_disorder_group
Ru1 Ru 0.23121(5) 0.66505(9) 0.10707(3) 0.0571(3) Uani 1 1 d . . .
Ru2 Ru 0.26444(5) 0.47174(10) 0.05781(3) 0.0591(3) Uani 1 1 d . . .
Ru3 Ru 0.19468(6) 0.66409(10) 0.36131(3) 0.0690(3) Uani 1 1 d . . .
Ru4 Ru 0.22497(6) 0.48060(10) 0.42651(3) 0.0695(3) Uani 1 1 d . . .
Fe1 Fe 0.09050(10) 0.21870(18) 0.07758(6) 0.0721(5) Uani 1 1 d . . .
Fe2 Fe 0.45835(10) 0.40509(19) 0.17761(6) 0.0737(6) Uani 1 1 d . . .
Fe3 Fe 0.06375(10) 0.2091(2) 0.32514(6) 0.0865(7) Uani 1 1 d . . .
Fe4 Fe 0.43941(10) 0.4802(2) 0.40758(6) 0.0763(5) Uani 1 1 d . . .
C1 C 0.1933(6) 0.4449(10) 0.0905(3) 0.058(3) Uani 1 1 d . . .
C2 C 0.2149(6) 0.4677(11) 0.1359(3) 0.058(3) Uani 1 1 d . . .
C3 C 0.1780(5) 0.4535(10) 0.1677(3) 0.053(3) Uani 1 1 d . . .
C4 C 0.1648(6) 0.4449(11) 0.2012(4) 0.055(3) Uani 1 1 d . . .
C5 C 0.1610(6) 0.4440(10) 0.2434(4) 0.059(3) Uani 1 1 d . . .
C6 C 0.1675(6) 0.4455(10) 0.2826(4) 0.059(3) Uani 1 1 d . . .
C7 C 0.1951(6) 0.4691(11) 0.3295(3) 0.052(3) Uani 1 1 d . . .
C8 C 0.1677(6) 0.4384(11) 0.3641(4) 0.064(3) Uani 1 1 d . . .
C9 C 0.2890(6) 0.5307(10) 0.3912(3) 0.061(3) Uani 1 1 d . . .
C10 C 0.2628(6) 0.5176(11) 0.3454(3) 0.063(3) Uani 1 1 d . . .
C11 C 0.2943(6) 0.5409(11) 0.3115(4) 0.065(3) Uani 1 1 d . . .
C12 C 0.3101(5) 0.5455(11) 0.2784(4) 0.059(3) Uani 1 1 d . . .
C13 C 0.3137(6) 0.5447(11) 0.2369(3) 0.057(3) Uani 1 1 d . . .
C14 C 0.3076(6) 0.5350(10) 0.1992(4) 0.056(3) Uani 1 1 d . . .
C15 C 0.2848(5) 0.5090(10) 0.1535(3) 0.047(3) Uani 1 1 d . . .
C16 C 0.3193(6) 0.5068(10) 0.1216(3) 0.054(3) Uani 1 1 d . . .
C20 C 0.1241(6) 0.4034(10) 0.0685(3) 0.054(3) Uani 1 1 d . . .
C21 C 0.1047(6) 0.3299(12) 0.0281(3) 0.065(3) Uani 1 1 d . . .
H21 H 0.1317 0.3073 0.0110 0.078 Uiso 1 1 calc R . .
C22 C 0.0365(7) 0.2983(14) 0.0190(4) 0.086(4) Uani 1 1 d . . .
H22 H 0.0106 0.2529 -0.0053 0.103 Uiso 1 1 calc R . .
C23 C 0.0154(7) 0.3486(14) 0.0540(5) 0.085(4) Uani 1 1 d . . .
H23 H -0.0268 0.3412 0.0568 0.102 Uiso 1 1 calc R . .
C24 C 0.0679(6) 0.4102(12) 0.0831(4) 0.069(3) Uani 1 1 d . . .
H24 H 0.0665 0.4508 0.1090 0.083 Uiso 1 1 calc R . .
C25 C 0.1498(6) 0.0591(11) 0.0840(5) 0.093(5) Uani 1 1 d G . .
H25 H 0.1794 0.0441 0.0681 0.112 Uiso 1 1 calc R . .
C26 C 0.0844(7) 0.0194(10) 0.0720(4) 0.102(5) Uani 1 1 d G . .
H26 H 0.0624 -0.0269 0.0467 0.123 Uiso 1 1 calc R . .
C27 C 0.0574(6) 0.0606(11) 0.1043(5) 0.122(7) Uani 1 1 d G . .
H27 H 0.0141 0.0470 0.1045 0.146 Uiso 1 1 calc R . .
C28 C 0.1061(9) 0.1258(10) 0.1362(4) 0.124(7) Uani 1 1 d G . .
H28 H 0.1013 0.1636 0.1616 0.149 Uiso 1 1 calc R . .
C29 C 0.1632(6) 0.1249(10) 0.1236(4) 0.100(5) Uani 1 1 d G . .
H29 H 0.2035 0.1619 0.1391 0.119 Uiso 1 1 calc R . .
C30 C 0.3920(6) 0.5262(11) 0.1363(3) 0.052(3) Uani 1 1 d . . .
C31 C 0.4308(6) 0.5951(12) 0.1732(4) 0.068(3) Uani 1 1 d . . .
H31 H 0.4151 0.6393 0.1937 0.082 Uiso 1 1 calc R . .
C32 C 0.4982(7) 0.5856(13) 0.1741(5) 0.083(4) Uani 1 1 d . . .
H32 H 0.5340 0.6240 0.1947 0.100 Uiso 1 1 calc R . .
C33 C 0.5011(7) 0.5097(14) 0.1389(4) 0.078(4) Uani 1 1 d . . .
H33 H 0.5392 0.4871 0.1319 0.094 Uiso 1 1 calc R . .
C34 C 0.4359(6) 0.4719(13) 0.1152(3) 0.070(3) Uani 1 1 d . . .
H34 H 0.4240 0.4203 0.0899 0.084 Uiso 1 1 calc R . .
C35 C 0.4098(7) 0.2544(19) 0.1959(7) 0.152(10) Uani 1 1 d G . .
H35 H 0.3644 0.2412 0.1863 0.183 Uiso 1 1 calc R . .
C36 C 0.4433(12) 0.3241(16) 0.2319(6) 0.149(11) Uani 1 1 d G . .
H36 H 0.4250 0.3673 0.2512 0.178 Uiso 1 1 calc R . .
C37 C 0.5084(10) 0.3200(17) 0.2348(5) 0.151(9) Uani 1 1 d G . .
H37 H 0.5424 0.3598 0.2564 0.181 Uiso 1 1 calc R . .
C38 C 0.5150(9) 0.2477(19) 0.2006(8) 0.167(13) Uani 1 1 d G . .
H38 H 0.5544 0.2291 0.1947 0.200 Uiso 1 1 calc R . .
C39 C 0.4541(14) 0.2071(12) 0.1766(5) 0.158(11) Uani 1 1 d G . .
H39 H 0.4444 0.1559 0.1513 0.190 Uiso 1 1 calc R . .
C40 C 0.3566(7) 0.5817(11) 0.4094(4) 0.064(3) Uani 1 1 d . . .
C41 C 0.3973(8) 0.6574(13) 0.3884(4) 0.081(4) Uani 1 1 d . . .
H41 H 0.3843 0.6870 0.3595 0.097 Uiso 1 1 calc R . .
C42 C 0.4584(7) 0.6780(13) 0.4185(4) 0.082(4) Uani 1 1 d . . .
H42 H 0.4921 0.7283 0.4136 0.098 Uiso 1 1 calc R . .
C43 C 0.4617(8) 0.6131(13) 0.4570(4) 0.088(4) Uani 1 1 d . . .
H43 H 0.4986 0.6081 0.4815 0.106 Uiso 1 1 calc R . .
C44 C 0.3994(8) 0.5550(12) 0.4530(4) 0.076(4) Uani 1 1 d . . .
H44 H 0.3880 0.5079 0.4747 0.092 Uiso 1 1 calc R . .
C45 C 0.4088(6) 0.3079(16) 0.3750(8) 0.147(9) Uani 1 1 d G . .
H45 H 0.3650 0.2831 0.3625 0.176 Uiso 1 1 calc R . .
C46 C 0.4473(11) 0.2784(11) 0.4166(7) 0.130(8) Uani 1 1 d G . .
H46 H 0.4343 0.2301 0.4373 0.156 Uiso 1 1 calc R . .
C47 C 0.5086(9) 0.3326(15) 0.4222(4) 0.113(6) Uani 1 1 d G . .
H47 H 0.5443 0.3275 0.4474 0.135 Uiso 1 1 calc R . .
C48 C 0.5078(8) 0.3956(13) 0.3841(6) 0.123(6) Uani 1 1 d G . .
H48 H 0.5429 0.4407 0.3789 0.148 Uiso 1 1 calc R . .
C49 C 0.4461(10) 0.3803(16) 0.3549(4) 0.130(8) Uani 1 1 d G . .
H49 H 0.4321 0.4133 0.3264 0.156 Uiso 1 1 calc R . .
C50 C 0.0981(4) 0.3835(7) 0.3533(3) 0.063(3) Uani 1 1 d G . .
C51 C 0.0448(5) 0.4033(7) 0.3139(2) 0.097(5) Uani 1 1 d G . .
H51 H 0.0468 0.4511 0.2895 0.116 Uiso 1 1 calc R . .
C52 C -0.0122(4) 0.3363(9) 0.3188(3) 0.118(6) Uani 1 1 d G . .
H52 H -0.0536 0.3331 0.2981 0.141 Uiso 1 1 calc R . .
C53 C 0.0059(5) 0.2751(7) 0.3612(3) 0.093(5) Uani 1 1 d G . .
H53 H -0.0217 0.2253 0.3728 0.111 Uiso 1 1 calc R . .
C54 C 0.0741(5) 0.3044(7) 0.3825(2) 0.079(4) Uani 1 1 d G . .
H54 H 0.0984 0.2767 0.4104 0.095 Uiso 1 1 calc R . .
C55 C 0.1335(6) 0.1154(9) 0.3067(4) 0.191(15) Uani 1 1 d G . .
H55 H 0.1750 0.1488 0.3085 0.230 Uiso 1 1 calc R . .
C56 C 0.1178(7) 0.0432(8) 0.3376(4) 0.248(18) Uani 1 1 d G . .
H56 H 0.1466 0.0179 0.3645 0.297 Uiso 1 1 calc R . .
C57 C 0.0530(7) 0.0140(7) 0.3228(5) 0.31(3) Uani 1 1 d G . .
H57 H 0.0293 -0.0350 0.3376 0.371 Uiso 1 1 calc R . .
C58 C 0.0286(6) 0.0682(10) 0.2827(4) 0.32(3) Uani 1 1 d G . .
H58 H -0.0149 0.0632 0.2650 0.381 Uiso 1 1 calc R . .
C59 C 0.0784(7) 0.1309(10) 0.2728(4) 0.218(15) Uani 1 1 d G . .
H59 H 0.0752 0.1768 0.2470 0.261 Uiso 1 1 calc R . .
C61 C 0.1936(7) 0.7559(12) 0.1471(4) 0.070(4) Uani 1 1 d . . .
C62 C 0.1706(7) 0.7232(12) 0.0530(5) 0.077(4) Uani 1 1 d . . .
C63 C 0.2893(7) 0.8030(13) 0.1075(4) 0.076(4) Uani 1 1 d . . .
C71 C 0.2864(7) 0.2963(14) 0.0539(4) 0.079(4) Uani 1 1 d . . .
C72 C 0.2033(8) 0.4905(13) -0.0002(4) 0.081(4) Uani 1 1 d . . .
C73 C 0.3318(7) 0.5455(14) 0.0340(4) 0.077(4) Uani 1 1 d . . .
C81 C 0.1763(7) 0.7543(14) 0.3069(5) 0.084(4) Uani 1 1 d . . .
C82 C 0.1145(11) 0.7102(15) 0.3720(7) 0.138(8) Uani 1 1 d . . .
C83 C 0.2387(9) 0.8032(12) 0.3944(5) 0.096(5) Uani 1 1 d . . .
C91 C 0.2578(8) 0.3090(14) 0.4420(4) 0.080(4) Uani 1 1 d . . .
C92 C 0.1518(8) 0.4748(14) 0.4511(4) 0.090(5) Uani 1 1 d . . .
C93 C 0.2722(8) 0.5743(15) 0.4782(5) 0.091(5) Uani 1 1 d . . .
O61 O 0.1698(5) 0.8060(10) 0.1706(3) 0.111(4) Uani 1 1 d . . .
O62 O 0.1327(5) 0.7550(10) 0.0216(3) 0.109(4) Uani 1 1 d . . .
O63 O 0.3296(5) 0.8824(10) 0.1111(3) 0.107(3) Uani 1 1 d . . .
O71 O 0.2995(6) 0.1859(10) 0.0544(3) 0.120(4) Uani 1 1 d . . .
O72 O 0.1682(5) 0.5110(11) -0.0343(3) 0.103(3) Uani 1 1 d . . .
O73 O 0.3659(5) 0.5935(11) 0.0179(3) 0.110(4) Uani 1 1 d . . .
O81 O 0.1638(6) 0.8030(10) 0.2720(3) 0.109(4) Uani 1 1 d . . .
O82 O 0.0658(9) 0.7298(15) 0.3783(7) 0.219(9) Uani 1 1 d . . .
O83 O 0.2704(7) 0.8872(11) 0.4162(4) 0.146(5) Uani 1 1 d . . .
O91 O 0.2813(7) 0.2060(11) 0.4491(4) 0.133(5) Uani 1 1 d . . .
O92 O 0.1111(6) 0.4843(11) 0.4675(3) 0.115(4) Uani 1 1 d . . .
O93 O 0.2972(7) 0.6343(12) 0.5092(4) 0.131(5) Uani 1 1 d . . .
C100 C 0.3030 0.0316 0.2622 0.35(3) Uani 1 1 d . . .
Cl1 Cl 0.3143(5) -0.0403(13) 0.3098(5) 0.386(11) Uani 0.80 1 d PD . .
Cl2 Cl 0.2786(5) 0.1818(9) 0.2545(3) 0.246(5) Uani 0.80 1 d PD . .
Cl3 Cl 0.3197(11) -0.0540(16) 0.2220(6) 0.321(16) Uani 0.40 1 d PD . .

loop_
_atom_site_aniso_label
_atom_site_aniso_U_11
_atom_site_aniso_U_22
_atom_site_aniso_U_33
_atom_site_aniso_U_23
_atom_site_aniso_U_13
_atom_site_aniso_U_12
Ru1 0.0648(6) 0.0631(6) 0.0445(6) 0.0005(4) 0.0178(5) 0.0001(5)
Ru2 0.0704(7) 0.0708(6) 0.0391(5) -0.0002(4) 0.0209(5) 0.0002(6)
Ru3 0.0933(8) 0.0654(7) 0.0606(7) 0.0004(5) 0.0419(6) 0.0033(6)
Ru4 0.1002(9) 0.0725(7) 0.0440(6) -0.0042(5) 0.0338(6) -0.0081(7)
Fe1 0.0810(14) 0.0716(12) 0.0680(13) -0.0048(9) 0.0287(11) -0.0107(11)
Fe2 0.0797(13) 0.0875(14) 0.0598(12) 0.0162(10) 0.0299(11) 0.0172(11)
Fe3 0.0871(15) 0.1017(17) 0.0758(14) -0.0283(11) 0.0318(12) -0.0187(13)
Fe4 0.0820(13) 0.0891(14) 0.0560(11) -0.0035(10) 0.0179(10) 0.0072(12)
C1 0.082(9) 0.045(7) 0.047(7) -0.001(5) 0.018(7) -0.003(6)
C2 0.072(8) 0.063(7) 0.038(6) -0.002(5) 0.016(6) -0.006(7)
C3 0.058(7) 0.059(7) 0.038(6) -0.005(5) 0.006(6) -0.004(6)
C4 0.057(7) 0.065(8) 0.042(7) 0.006(5) 0.012(6) 0.002(6)
C5 0.063(8) 0.054(7) 0.061(8) 0.001(6) 0.021(7) 0.001(6)
C6 0.077(9) 0.054(7) 0.059(8) 0.005(5) 0.039(7) 0.002(6)
C7 0.061(7) 0.062(7) 0.034(6) 0.006(5) 0.015(6) 0.005(6)
C8 0.083(9) 0.055(8) 0.057(8) 0.005(5) 0.024(7) 0.010(7)
C9 0.092(9) 0.046(6) 0.043(7) 0.001(5) 0.016(7) 0.006(7)
C10 0.084(9) 0.061(7) 0.047(7) 0.003(6) 0.025(7) 0.007(7)
C11 0.080(9) 0.067(8) 0.056(8) 0.002(6) 0.034(7) -0.001(7)
C12 0.047(7) 0.075(8) 0.054(8) -0.006(6) 0.014(6) 0.006(6)
C13 0.063(8) 0.078(8) 0.033(6) -0.008(5) 0.020(6) -0.002(6)
C14 0.065(8) 0.055(7) 0.057(8) 0.000(6) 0.029(6) 0.002(6)
C15 0.045(6) 0.060(7) 0.031(6) -0.001(5) 0.006(5) 0.005(6)
C16 0.080(8) 0.048(7) 0.037(6) 0.014(5) 0.022(6) 0.017(6)
C20 0.073(8) 0.055(7) 0.037(6) 0.006(5) 0.021(6) -0.004(6)
C21 0.064(8) 0.086(9) 0.041(7) -0.014(6) 0.011(6) -0.016(7)
C22 0.078(10) 0.115(12) 0.051(8) -0.016(7) -0.003(7) -0.018(9)
C23 0.062(9) 0.106(11) 0.081(10) -0.003(8) 0.011(8) -0.016(9)
C24 0.063(8) 0.080(9) 0.067(9) -0.009(7) 0.024(7) -0.008(7)
C25 0.091(12) 0.059(9) 0.141(15) 0.021(9) 0.051(11) 0.012(8)
C26 0.111(14) 0.098(12) 0.102(12) -0.011(9) 0.037(11) -0.012(11)
C27 0.167(19) 0.060(10) 0.167(18) -0.004(10) 0.094(17) -0.022(11)
C28 0.22(2) 0.072(11) 0.114(15) -0.006(9) 0.105(17) 0.004(13)
C29 0.124(15) 0.065(10) 0.093(12) 0.000(8) 0.006(11) -0.011(10)
C30 0.059(7) 0.060(7) 0.039(6) -0.006(5) 0.018(6) -0.001(6)
C31 0.070(9) 0.077(9) 0.059(8) -0.006(6) 0.022(7) -0.009(7)
C32 0.069(9) 0.094(10) 0.082(10) -0.006(8) 0.015(8) -0.025(8)
C33 0.072(9) 0.103(11) 0.062(9) 0.005(8) 0.026(8) 0.004(9)
C34 0.079(9) 0.095(9) 0.035(6) 0.004(6) 0.017(7) 0.001(8)
C35 0.135(18) 0.15(2) 0.19(3) 0.112(19) 0.082(19) 0.002(17)
C36 0.17(2) 0.19(2) 0.128(18) 0.103(17) 0.113(17) 0.11(2)
C37 0.13(2) 0.24(3) 0.075(13) 0.042(14) 0.021(12) 0.058(18)
C38 0.14(2) 0.19(3) 0.20(3) 0.14(2) 0.10(2) 0.096(19)
C39 0.28(3) 0.082(13) 0.17(2) 0.042(12) 0.15(3) 0.025(19)
C40 0.081(9) 0.062(8) 0.043(7) -0.003(5) 0.009(7) 0.009(7)
C41 0.110(12) 0.090(10) 0.043(8) 0.005(7) 0.024(8) 0.001(9)
C42 0.098(11) 0.086(10) 0.056(9) -0.010(7) 0.015(8) -0.012(9)
C43 0.102(12) 0.098(11) 0.053(9) -0.003(7) 0.007(8) -0.013(10)
C44 0.114(12) 0.074(9) 0.044(8) -0.004(6) 0.027(8) -0.005(9)
C45 0.138(19) 0.122(18) 0.16(2) -0.071(16) 0.021(19) 0.017(15)
C46 0.16(2) 0.091(13) 0.17(2) -0.001(13) 0.087(18) 0.015(15)
C47 0.159(19) 0.097(13) 0.072(12) 0.002(9) 0.020(11) 0.045(14)
C48 0.101(15) 0.151(17) 0.131(16) 0.011(14) 0.056(14) 0.037(12)
C49 0.144(18) 0.17(2) 0.065(11) -0.016(11) 0.009(13) 0.078(16)
C50 0.076(9) 0.073(8) 0.052(7) -0.003(6) 0.035(7) 0.004(7)
C51 0.076(10) 0.121(12) 0.095(12) 0.042(9) 0.027(9) 0.014(9)
C52 0.067(10) 0.172(17) 0.113(14) 0.042(12) 0.025(10) 0.008(11)
C53 0.107(13) 0.094(11) 0.088(11) 0.004(9) 0.047(10) 0.008(10)
C54 0.108(12) 0.081(10) 0.063(9) -0.006(7) 0.046(9) -0.008(9)
C55 0.13(2) 0.079(14) 0.40(5) -0.10(2) 0.13(3) -0.020(13)
C56 0.36(5) 0.062(16) 0.40(5) -0.04(2) 0.23(4) 0.03(2)
C57 0.48(7) 0.077(15) 0.56(8) -0.08(3) 0.44(7) -0.09(3)
C58 0.24(3) 0.35(5) 0.41(6) -0.28(4) 0.17(4) -0.23(3)
C59 0.21(3) 0.30(3) 0.19(2) -0.16(2) 0.13(2) -0.09(3)
C61 0.085(10) 0.069(9) 0.056(8) 0.003(6) 0.019(7) -0.007(7)
C62 0.086(10) 0.065(9) 0.074(10) 0.010(7) 0.015(8) 0.001(8)
C63 0.065(9) 0.084(10) 0.079(9) -0.001(7) 0.022(8) -0.015(8)
C71 0.103(11) 0.071(9) 0.059(8) -0.011(7) 0.020(8) 0.003(9)
C72 0.110(12) 0.077(9) 0.063(9) 0.000(7) 0.034(9) -0.009(9)
C73 0.084(10) 0.103(11) 0.046(8) 0.007(7) 0.020(7) -0.007(9)
C81 0.091(11) 0.084(10) 0.086(11) -0.020(8) 0.039(10) 0.009(9)
C82 0.20(2) 0.065(10) 0.22(2) 0.015(11) 0.162(19) 0.004(12)
C83 0.153(16) 0.039(8) 0.099(11) -0.010(7) 0.040(11) 0.032(9)
C91 0.128(13) 0.079(10) 0.042(7) -0.001(7) 0.037(8) -0.006(10)
C92 0.139(14) 0.096(10) 0.036(7) -0.007(7) 0.028(8) -0.012(11)
C93 0.118(13) 0.105(12) 0.061(10) -0.001(8) 0.042(10) -0.023(10)
O61 0.129(9) 0.119(9) 0.109(8) -0.002(7) 0.074(8) 0.028(7)
O62 0.122(9) 0.102(8) 0.072(7) 0.010(6) -0.019(6) 0.013(7)
O63 0.087(8) 0.104(8) 0.125(9) 0.014(7) 0.022(7) -0.016(6)
O71 0.185(12) 0.081(7) 0.097(8) -0.001(6) 0.044(8) 0.004(8)
O72 0.098(7) 0.160(10) 0.045(5) 0.007(6) 0.010(5) -0.017(7)
O73 0.095(8) 0.151(10) 0.090(7) 0.039(7) 0.037(6) -0.014(7)
O81 0.135(10) 0.107(8) 0.084(8) 0.015(6) 0.032(7) 0.011(7)
O82 0.230(18) 0.159(13) 0.37(2) 0.026(13) 0.245(19) 0.016(12)
O83 0.188(13) 0.080(8) 0.139(11) -0.038(7) 0.001(9) 0.015(8)
O91 0.209(14) 0.085(8) 0.115(9) 0.025(7) 0.061(9) 0.030(9)
O92 0.147(10) 0.129(9) 0.098(8) -0.042(7) 0.081(8) -0.049(8)
O93 0.176(12) 0.148(10) 0.081(8) -0.043(7) 0.057(8) -0.048(9)
C100 0.26(4) 0.13(2) 0.67(9) 0.11(4) 0.15(5) 0.03(3)
Cl1 0.143(9) 0.384(19) 0.57(3) 0.257(19) 0.008(11) -0.053(10)
Cl2 0.232(10) 0.248(11) 0.301(13) 0.045(9) 0.145(10) 0.026(9)
Cl3 0.18(2) 0.27(3) 0.43(4) -0.17(3) -0.03(2) 0.029(19)

loop_
_atom_type_symbol
_atom_type_description
_atom_type_scat_dispersion_real
_atom_type_scat_dispersion_imag
_atom_type_scat_source
C C 0.0033 0.0016 'International Tables Vol C Tables 4.2.6.8 and 6.1.1.4'
H H 0.0000 0.0000 'International Tables Vol C Tables 4.2.6.8 and 6.1.1.4'
O O 0.0106 0.0060 'International Tables Vol C Tables 4.2.6.8 and 6.1.1.4'
Fe Fe 0.3463 0.8444 'International Tables Vol C Tables 4.2.6.8 and 6.1.1.4'
Ru Ru -1.2594 0.8363 'International Tables Vol C Tables 4.2.6.8 and 6.1.1.4'
Cl Cl 0.1484 0.1585 'International Tables Vol C Tables 4.2.6.8 and 6.1.1.4'

loop_
_geom_angle_atom_site_label_1
_geom_angle_atom_site_label_2
_geom_angle_atom_site_label_3
_geom_angle
_geom_angle_site_symmetry_1
_geom_angle_site_symmetry_3
_geom_angle_publ_flag
C63 Ru1 C62 92.4(6) . . ?
C63 Ru1 C61 92.4(5) . . ?
C62 Ru1 C61 98.8(6) . . ?
C63 Ru1 C15 108.7(5) . . ?
C62 Ru1 C15 152.9(5) . . ?
C61 Ru1 C15 97.3(4) . . ?
C63 Ru1 C2 147.0(5) . . ?
C62 Ru1 C2 119.6(5) . . ?
C61 Ru1 C2 90.4(4) . . ?
C15 Ru1 C2 38.4(4) . . ?
C63 Ru1 C1 152.4(5) . . ?
C62 Ru1 C1 89.7(5) . . ?
C61 Ru1 C1 114.5(5) . . ?
C15 Ru1 C1 63.7(4) . . ?
C2 Ru1 C1 35.1(3) . . ?
C63 Ru1 C16 91.3(5) . . ?
C62 Ru1 C16 131.0(5) . . ?
C61 Ru1 C16 129.9(4) . . ?
C15 Ru1 C16 35.5(3) . . ?
C2 Ru1 C16 62.5(4) . . ?
C1 Ru1 C16 67.1(4) . . ?
C63 Ru1 Ru2 105.0(4) . . ?
C62 Ru1 Ru2 85.4(4) . . ?
C61 Ru1 Ru2 162.0(4) . . ?
C15 Ru1 Ru2 73.0(2) . . ?
C2 Ru1 Ru2 72.5(3) . . ?
C1 Ru1 Ru2 47.8(3) . . ?
C16 Ru1 Ru2 46.7(2) . . ?
C71 Ru2 C72 98.1(6) . . ?
C71 Ru2 C73 96.4(6) . . ?
C72 Ru2 C73 87.1(5) . . ?
C71 Ru2 C16 98.8(5) . . ?
C72 Ru2 C16 163.0(5) . . ?
C73 Ru2 C16 93.2(5) . . ?
C71 Ru2 C1 98.2(5) . . ?
C72 Ru2 C1 96.5(5) . . ?
C73 Ru2 C1 164.3(5) . . ?
C16 Ru2 C1 79.0(4) . . ?
C71 Ru2 Ru1 147.2(4) . . ?
C72 Ru2 Ru1 105.5(4) . . ?
C73 Ru2 Ru1 107.1(4) . . ?
C16 Ru2 Ru1 58.2(3) . . ?
C1 Ru2 Ru1 57.2(3) . . ?
C83 Ru3 C81 95.1(6) . . ?
C83 Ru3 C82 92.2(8) . . ?
C81 Ru3 C82 95.5(7) . . ?
C83 Ru3 C7 150.7(6) . . ?
C81 Ru3 C7 92.1(5) . . ?
C82 Ru3 C7 115.3(6) . . ?
C83 Ru3 C10 112.7(6) . . ?
C81 Ru3 C10 94.7(5) . . ?
C82 Ru3 C10 152.1(6) . . ?
C7 Ru3 C10 38.3(4) . . ?
C83 Ru3 C8 143.6(5) . . ?
C81 Ru3 C8 120.9(5) . . ?
C82 Ru3 C8 89.4(5) . . ?
C7 Ru3 C8 36.1(3) . . ?
C10 Ru3 C8 63.1(4) . . ?
C83 Ru3 C9 88.9(5) . . ?
C81 Ru3 C9 124.3(5) . . ?
C82 Ru3 C9 140.0(6) . . ?
C7 Ru3 C9 63.9(4) . . ?
C10 Ru3 C9 35.6(4) . . ?
C8 Ru3 C9 67.6(4) . . ?
C83 Ru3 Ru4 96.8(4) . . ?
C81 Ru3 Ru4 165.1(4) . . ?
C82 Ru3 Ru4 92.9(5) . . ?
C7 Ru3 Ru4 73.2(3) . . ?
C10 Ru3 Ru4 72.5(3) . . ?
C8 Ru3 Ru4 46.8(3) . . ?
C9 Ru3 Ru4 47.3(3) . . ?
C91 Ru4 C93 99.9(6) . . ?
C91 Ru4 C92 98.3(6) . . ?
C93 Ru4 C92 86.8(6) . . ?
C91 Ru4 C8 97.5(5) . . ?
C93 Ru4 C8 162.3(5) . . ?
C92 Ru4 C8 94.1(5) . . ?
C91 Ru4 C9 96.8(5) . . ?
C93 Ru4 C9 95.0(5) . . ?
C92 Ru4 C9 164.3(5) . . ?
C8 Ru4 C9 79.5(5) . . ?
C91 Ru4 Ru3 144.7(3) . . ?
C93 Ru4 Ru3 105.4(4) . . ?
C92 Ru4 Ru3 107.1(4) . . ?
C8 Ru4 Ru3 57.4(3) . . ?
C9 Ru4 Ru3 57.3(3) . . ?
C26 Fe1 C25 40.0(2) . . ?
C26 Fe1 C24 162.5(5) . . ?
C25 Fe1 C24 156.5(6) . . ?
C26 Fe1 C29 67.2(3) . . ?
C25 Fe1 C29 40.0(2) . . ?
C24 Fe1 C29 122.5(5) . . ?
C26 Fe1 C27 39.9(2) . . ?
C25 Fe1 C27 67.1(3) . . ?
C24 Fe1 C27 126.7(5) . . ?
C29 Fe1 C27 67.0(3) . . ?
C26 Fe1 C21 120.2(5) . . ?
C25 Fe1 C21 106.9(5) . . ?
C24 Fe1 C21 68.3(5) . . ?
C29 Fe1 C21 124.6(6) . . ?
C27 Fe1 C21 155.6(6) . . ?
C26 Fe1 C23 126.1(5) . . ?
C25 Fe1 C23 162.2(6) . . ?
C24 Fe1 C23 39.6(5) . . ?
C29 Fe1 C23 156.6(6) . . ?
C27 Fe1 C23 109.5(5) . . ?
C21 Fe1 C23 68.5(5) . . ?
C26 Fe1 C28 67.0(3) . . ?
C25 Fe1 C28 67.1(3) . . ?
C24 Fe1 C28 109.9(5) . . ?
C29 Fe1 C28 39.9(2) . . ?
C27 Fe1 C28 39.8(2) . . ?
C21 Fe1 C28 161.9(6) . . ?
C23 Fe1 C28 122.4(6) . . ?
C26 Fe1 C22 107.9(5) . . ?
C25 Fe1 C22 124.8(6) . . ?
C24 Fe1 C22 67.6(5) . . ?
C29 Fe1 C22 161.5(6) . . ?
C27 Fe1 C22 121.6(6) . . ?
C21 Fe1 C22 40.9(4) . . ?
C23 Fe1 C22 40.6(5) . . ?
C28 Fe1 C22 156.6(6) . . ?
C26 Fe1 C20 155.6(5) . . ?
C25 Fe1 C20 120.7(5) . . ?
C24 Fe1 C20 40.4(4) . . ?
C29 Fe1 C20 108.0(4) . . ?
C27 Fe1 C20 162.5(5) . . ?
C21 Fe1 C20 41.3(4) . . ?
C23 Fe1 C20 68.0(5) . . ?
C28 Fe1 C20 125.7(5) . . ?
C22 Fe1 C20 68.7(5) . . ?
C38 Fe2 C31 157.2(9) . . ?
C38 Fe2 C39 39.6(2) . . ?
C31 Fe2 C39 161.3(9) . . ?
C38 Fe2 C37 39.5(3) . . ?
C31 Fe2 C37 122.6(7) . . ?
C39 Fe2 C37 66.2(4) . . ?
C38 Fe2 C35 66.2(4) . . ?
C31 Fe2 C35 125.5(8) . . ?
C39 Fe2 C35 39.3(2) . . ?
C37 Fe2 C35 65.9(4) . . ?
C38 Fe2 C36 66.0(4) . . ?
C31 Fe2 C36 109.3(5) . . ?
C39 Fe2 C36 65.9(4) . . ?
C37 Fe2 C36 39.3(3) . . ?
C35 Fe2 C36 39.1(3) . . ?
C38 Fe2 C32 121.5(7) . . ?
C31 Fe2 C32 41.4(5) . . ?
C39 Fe2 C32 156.3(9) . . ?
C37 Fe2 C32 108.6(6) . . ?
C35 Fe2 C32 162.0(9) . . ?
C36 Fe2 C32 125.8(8) . . ?
C38 Fe2 C33 108.1(5) . . ?
C31 Fe2 C33 68.4(5) . . ?
C39 Fe2 C33 122.5(7) . . ?
C37 Fe2 C33 124.3(7) . . ?
C35 Fe2 C33 157.8(9) . . ?
C36 Fe2 C33 160.4(9) . . ?
C32 Fe2 C33 39.6(5) . . ?
C38 Fe2 C34 124.6(7) . . ?
C31 Fe2 C34 68.4(5) . . ?
C39 Fe2 C34 108.8(5) . . ?
C37 Fe2 C34 160.6(8) . . ?
C35 Fe2 C34 123.1(7) . . ?
C36 Fe2 C34 158.0(9) . . ?
C32 Fe2 C34 68.0(5) . . ?
C33 Fe2 C34 40.9(5) . . ?
C38 Fe2 C30 160.9(9) . . ?
C31 Fe2 C30 40.8(4) . . ?
C39 Fe2 C30 125.0(7) . . ?
C37 Fe2 C30 157.6(8) . . ?
C35 Fe2 C30 109.2(5) . . ?
C36 Fe2 C30 123.0(6) . . ?
C32 Fe2 C30 68.9(5) . . ?
C33 Fe2 C30 68.9(5) . . ?
C34 Fe2 C30 40.8(4) . . ?
C58 Fe3 C59 40.28(11) . . ?
C58 Fe3 C57 39.92(11) . . ?
C59 Fe3 C57 67.07(15) . . ?
C58 Fe3 C55 67.13(15) . . ?
C59 Fe3 C55 39.94(10) . . ?
C57 Fe3 C55 66.53(17) . . ?
C58 Fe3 C56 66.74(16) . . ?
C59 Fe3 C56 66.69(16) . . ?
C57 Fe3 C56 39.46(12) . . ?
C55 Fe3 C56 39.40(12) . . ?
C58 Fe3 C51 124.9(4) . . ?
C59 Fe3 C51 108.4(4) . . ?
C57 Fe3 C51 161.3(5) . . ?
C55 Fe3 C51 122.6(4) . . ?
C56 Fe3 C51 157.4(4) . . ?
C58 Fe3 C50 163.7(4) . . ?
C59 Fe3 C50 127.4(4) . . ?
C57 Fe3 C50 155.4(5) . . ?
C55 Fe3 C50 110.3(3) . . ?
C56 Fe3 C50 122.3(4) . . ?
C51 Fe3 C50 41.64(11) . . ?
C58 Fe3 C52 105.4(4) . . ?
C59 Fe3 C52 119.7(4) . . ?
C57 Fe3 C52 123.3(4) . . ?
C55 Fe3 C52 156.0(4) . . ?
C56 Fe3 C52 160.6(4) . . ?
C51 Fe3 C52 41.57(13) . . ?
C50 Fe3 C52 70.10(17) . . ?
C58 Fe3 C54 153.0(4) . . ?
C59 Fe3 C54 164.7(4) . . ?
C57 Fe3 C54 119.3(4) . . ?
C55 Fe3 C54 127.2(4) . . ?
C56 Fe3 C54 108.5(4) . . ?
C51 Fe3 C54 70.04(15) . . ?
C50 Fe3 C54 41.55(11) . . ?
C52 Fe3 C54 69.92(16) . . ?
C58 Fe3 C53 117.6(4) . . ?
C59 Fe3 C53 153.4(4) . . ?
C57 Fe3 C53 105.5(3) . . ?
C55 Fe3 C53 162.5(5) . . ?
C56 Fe3 C53 124.7(4) . . ?
C51 Fe3 C53 69.95(17) . . ?
C50 Fe3 C53 70.01(15) . . ?
C52 Fe3 C53 41.40(12) . . ?
C54 Fe3 C53 41.47(10) . . ?
C49 Fe4 C48 39.9(3) . . ?
C49 Fe4 C43 159.0(8) . . ?
C48 Fe4 C43 123.2(7) . . ?
C49 Fe4 C41 109.2(5) . . ?
C48 Fe4 C41 124.7(6) . . ?
C43 Fe4 C41 67.9(5) . . ?
C49 Fe4 C45 39.7(2) . . ?
C48 Fe4 C45 66.5(4) . . ?
C43 Fe4 C45 159.2(9) . . ?
C41 Fe4 C45 124.1(7) . . ?
C49 Fe4 C44 159.4(8) . . ?
C48 Fe4 C44 157.7(7) . . ?
C43 Fe4 C44 41.0(5) . . ?
C41 Fe4 C44 69.1(5) . . ?
C45 Fe4 C44 123.1(7) . . ?
C49 Fe4 C42 125.2(7) . . ?
C48 Fe4 C42 110.6(6) . . ?
C43 Fe4 C42 39.5(5) . . ?
C41 Fe4 C42 39.7(5) . . ?
C45 Fe4 C42 160.0(8) . . ?
C44 Fe4 C42 67.5(5) . . ?
C49 Fe4 C47 66.3(4) . . ?
C48 Fe4 C47 39.4(2) . . ?
C43 Fe4 C47 108.8(6) . . ?
C41 Fe4 C47 160.2(8) . . ?
C45 Fe4 C47 65.8(4) . . ?
C44 Fe4 C47 122.1(6) . . ?
C42 Fe4 C47 125.6(7) . . ?
C49 Fe4 C40 123.5(6) . . ?
C48 Fe4 C40 160.5(7) . . ?
C43 Fe4 C40 69.4(6) . . ?
C41 Fe4 C40 42.0(5) . . ?
C45 Fe4 C40 107.3(5) . . ?
C44 Fe4 C40 41.4(5) . . ?
C42 Fe4 C40 68.5(5) . . ?
C47 Fe4 C40 157.0(7) . . ?
C49 Fe4 C46 66.1(4) . . ?
C48 Fe4 C46 66.0(4) . . ?
C43 Fe4 C46 124.1(7) . . ?
C41 Fe4 C46 159.0(8) . . ?
C45 Fe4 C46 39.1(2) . . ?
C44 Fe4 C46 107.7(5) . . ?
C42 Fe4 C46 159.9(8) . . ?
C47 Fe4 C46 39.0(2) . . ?
C40 Fe4 C46 121.8(6) . . ?
C2 C1 C20 120.5(10) . . ?
C2 C1 Ru2 115.5(9) . . ?
C20 C1 Ru2 124.0(7) . . ?
C2 C1 Ru1 68.3(6) . . ?
C20 C1 Ru1 126.3(8) . . ?
Ru2 C1 Ru1 75.1(3) . . ?
C1 C2 C3 128.5(11) . . ?
C1 C2 C15 114.9(9) . . ?
C3 C2 C15 116.6(9) . . ?
C1 C2 Ru1 76.6(6) . . ?
C3 C2 Ru1 123.2(8) . . ?
C15 C2 Ru1 69.5(6) . . ?
C4 C3 C2 162.1(12) . . ?
C3 C4 C5 169.5(13) . . ?
C6 C5 C4 170.5(13) . . ?
C5 C6 C7 161.3(12) . . ?
C8 C7 C6 128.9(11) . . ?
C8 C7 C10 113.0(10) . . ?
C6 C7 C10 117.7(9) . . ?
C8 C7 Ru3 77.4(6) . . ?
C6 C7 Ru3 124.1(7) . . ?
C10 C7 Ru3 71.3(6) . . ?
C7 C8 C50 119.7(10) . . ?
C7 C8 Ru4 116.5(9) . . ?
C50 C8 Ru4 123.7(7) . . ?
C7 C8 Ru3 66.4(6) . . ?
C50 C8 Ru3 125.1(7) . . ?
Ru4 C8 Ru3 75.8(4) . . ?
C10 C9 C40 118.7(11) . . ?
C10 C9 Ru4 115.0(9) . . ?
C40 C9 Ru4 126.3(8) . . ?
C10 C9 Ru3 67.0(7) . . ?
C40 C9 Ru3 124.6(8) . . ?
Ru4 C9 Ru3 75.3(4) . . ?
C9 C10 C11 129.3(12) . . ?
C9 C10 C7 115.8(10) . . ?
C11 C10 C7 114.9(10) . . ?
C9 C10 Ru3 77.4(7) . . ?
C11 C10 Ru3 122.4(8) . . ?
C7 C10 Ru3 70.4(6) . . ?
C12 C11 C10 166.9(13) . . ?
C11 C12 C13 167.3(13) . . ?
C14 C13 C12 169.9(13) . . ?
C13 C14 C15 165.6(12) . . ?
C14 C15 C16 130.6(10) . . ?
C14 C15 C2 116.0(9) . . ?
C16 C15 C2 113.3(9) . . ?
C14 C15 Ru1 120.2(7) . . ?
C16 C15 Ru1 78.7(6) . . ?
C2 C15 Ru1 72.1(6) . . ?
C15 C16 C30 118.6(9) . . ?
C15 C16 Ru2 116.9(8) . . ?
C30 C16 Ru2 124.5(7) . . ?
C15 C16 Ru1 65.9(6) . . ?
C30 C16 Ru1 130.4(8) . . ?
Ru2 C16 Ru1 75.2(3) . . ?
C24 C20 C21 106.1(11) . . ?
C24 C20 C1 130.2(10) . . ?
C21 C20 C1 123.3(10) . . ?
C24 C20 Fe1 68.5(7) . . ?
C21 C20 Fe1 68.7(6) . . ?
C1 C20 Fe1 121.8(8) . . ?
C22 C21 C20 107.5(10) . . ?
C22 C21 Fe1 70.0(7) . . ?
C20 C21 Fe1 70.0(6) . . ?
C23 C22 C21 107.4(11) . . ?
C23 C22 Fe1 69.1(8) . . ?
C21 C22 Fe1 69.1(7) . . ?
C24 C23 C22 108.4(12) . . ?
C24 C23 Fe1 69.7(8) . . ?
C22 C23 Fe1 70.3(8) . . ?
C23 C24 C20 110.5(11) . . ?
C23 C24 Fe1 70.7(8) . . ?
C20 C24 Fe1 71.1(7) . . ?
C29 C25 C26 108.0 . . ?
C29 C25 Fe1 70.2(4) . . ?
C26 C25 Fe1 70.2(4) . . ?
C27 C26 C25 108.0 . . ?
C27 C26 Fe1 70.4(4) . . ?
C25 C26 Fe1 69.8(4) . . ?
C26 C27 C28 107.9 . . ?
C26 C27 Fe1 69.8(4) . . ?
C28 C27 Fe1 70.0(4) . . ?
C27 C28 C29 108.1 . . ?
C27 C28 Fe1 70.2(4) . . ?
C29 C28 Fe1 69.7(4) . . ?
C25 C29 C28 108.0 . . ?
C25 C29 Fe1 69.8(4) . . ?
C28 C29 Fe1 70.3(4) . . ?
C31 C30 C34 106.8(11) . . ?
C31 C30 C16 128.7(10) . . ?
C34 C30 C16 124.4(10) . . ?
C31 C30 Fe2 68.6(7) . . ?
C34 C30 Fe2 69.4(6) . . ?
C16 C30 Fe2 125.5(8) . . ?
C30 C31 C32 108.4(11) . . ?
C30 C31 Fe2 70.6(7) . . ?
C32 C31 Fe2 70.3(8) . . ?
C33 C32 C31 108.0(12) . . ?
C33 C32 Fe2 70.3(8) . . ?
C31 C32 Fe2 68.2(7) . . ?
C32 C33 C34 108.3(12) . . ?
C32 C33 Fe2 70.1(7) . . ?
C34 C33 Fe2 69.2(7) . . ?
C30 C34 C33 108.4(11) . . ?
C30 C34 Fe2 69.8(6) . . ?
C33 C34 Fe2 69.9(7) . . ?
C36 C35 C39 107.9 . . ?
C36 C35 Fe2 70.6(5) . . ?
C39 C35 Fe2 69.6(4) . . ?
C35 C36 C37 108.1 . . ?
C35 C36 Fe2 70.3(5) . . ?
C37 C36 Fe2 69.8(5) . . ?
C38 C37 C36 108.0 . . ?
C38 C37 Fe2 69.8(4) . . ?
C36 C37 Fe2 70.9(5) . . ?
C37 C38 C39 108.0 . . ?
C37 C38 Fe2 70.8(5) . . ?
C39 C38 Fe2 70.4(5) . . ?
C35 C39 C38 108.1 . . ?
C35 C39 Fe2 71.0(5) . . ?
C38 C39 Fe2 70.0(5) . . ?
C44 C40 C41 104.6(12) . . ?
C44 C40 C9 125.1(12) . . ?
C41 C40 C9 130.1(11) . . ?
C44 C40 Fe4 68.6(7) . . ?
C41 C40 Fe4 67.7(7) . . ?
C9 C40 Fe4 123.8(8) . . ?
C42 C41 C40 108.7(11) . . ?
C42 C41 Fe4 71.5(8) . . ?
C40 C41 Fe4 70.3(7) . . ?
C43 C42 C41 109.8(13) . . ?
C43 C42 Fe4 69.0(8) . . ?
C41 C42 Fe4 68.8(8) . . ?
C42 C43 C44 108.6(13) . . ?
C42 C43 Fe4 71.5(8) . . ?
C44 C43 Fe4 70.0(7) . . ?
C43 C44 C40 108.2(11) . . ?
C43 C44 Fe4 69.0(7) . . ?
C40 C44 Fe4 70.0(7) . . ?
C46 C45 C49 107.9 . . ?
C46 C45 Fe4 71.5(4) . . ?
C49 C45 Fe4 68.9(5) . . ?
C45 C46 C47 108.0 . . ?
C45 C46 Fe4 69.5(4) . . ?
C47 C46 Fe4 70.0(5) . . ?
C48 C47 C46 108.0 . . ?
C48 C47 Fe4 68.9(5) . . ?
C46 C47 Fe4 71.1(5) . . ?
C47 C48 C49 108.0 . . ?
C47 C48 Fe4 71.7(4) . . ?
C49 C48 Fe4 69.7(5) . . ?
C45 C49 C48 108.1 . . ?
C45 C49 Fe4 71.4(5) . . ?
C48 C49 Fe4 70.4(5) . . ?
C54 C50 C51 107.9 . . ?
C54 C50 C8 124.4(8) . . ?
C51 C50 C8 127.6(8) . . ?
C54 C50 Fe3 69.5(2) . . ?
C51 C50 Fe3 69.2(2) . . ?
C8 C50 Fe3 128.3(6) . . ?
C50 C51 C52 108.1 . . ?
C50 C51 Fe3 69.2(2) . . ?
C52 C51 Fe3 69.5(2) . . ?
C53 C52 C51 108.0 . . ?
C53 C52 Fe3 69.4(2) . . ?
C51 C52 Fe3 68.90(19) . . ?
C52 C53 C54 108.0 . . ?
C52 C53 Fe3 69.2(2) . . ?
C54 C53 Fe3 69.1(2) . . ?
C50 C54 C53 108.0 . . ?
C50 C54 Fe3 69.0(2) . . ?
C53 C54 Fe3 69.5(2) . . ?
C56 C55 C59 107.9 . . ?
C56 C55 Fe3 71.0(2) . . ?
C59 C55 Fe3 68.8(2) . . ?
C55 C56 C57 108.0 . . ?
C55 C56 Fe3 69.59(19) . . ?
C57 C56 Fe3 69.5(2) . . ?
C58 C57 C56 108.0 . . ?
C58 C57 Fe3 68.8(2) . . ?
C56 C57 Fe3 71.0(2) . . ?
C57 C58 C59 107.9 . . ?
C57 C58 Fe3 71.2(2) . . ?
C59 C58 Fe3 69.8(2) . . ?
C55 C59 C58 108.1 . . ?
C55 C59 Fe3 71.3(2) . . ?
C58 C59 Fe3 69.9(2) . . ?
O61 C61 Ru1 177.6(12) . . ?
O62 C62 Ru1 177.0(13) . . ?
O63 C63 Ru1 173.4(13) . . ?
O71 C71 Ru2 175.1(12) . . ?
O72 C72 Ru2 175.2(13) . . ?
O73 C73 Ru2 173.8(12) . . ?
O81 C81 Ru3 176.0(13) . . ?
O82 C82 Ru3 175.8(16) . . ?
O83 C83 Ru3 175.7(14) . . ?
O91 C91 Ru4 173.9(13) . . ?
O92 C92 Ru4 172.6(13) . . ?
O93 C93 Ru4 176.0(15) . . ?
Cl2 C100 Cl1 121.0(7) . . ?
Cl2 C100 Cl3 120.5(7) . . ?
Cl1 C100 Cl3 118.5(5) . . ?

loop_
_geom_bond_atom_site_label_1
_geom_bond_atom_site_label_2
_geom_bond_distance
_geom_bond_site_symmetry_2
_geom_bond_publ_flag
Ru1 C63 1.860(14) . ?
Ru1 C62 1.914(15) . ?
Ru1 C61 1.930(14) . ?
Ru1 C15 2.233(10) . ?
Ru1 C2 2.269(11) . ?
Ru1 C1 2.375(10) . ?
Ru1 C16 2.400(10) . ?
Ru1 Ru2 2.7310(13) . ?
Ru2 C71 1.849(14) . ?
Ru2 C72 1.930(15) . ?
Ru2 C73 1.957(14) . ?
Ru2 C16 2.056(10) . ?
Ru2 C1 2.093(11) . ?
Ru3 C83 1.840(16) . ?
Ru3 C81 1.898(16) . ?
Ru3 C82 1.891(19) . ?
Ru3 C7 2.220(11) . ?
Ru3 C10 2.233(11) . ?
Ru3 C8 2.364(11) . ?
Ru3 C9 2.367(12) . ?
Ru3 Ru4 2.7209(15) . ?
Ru4 C91 1.882(15) . ?
Ru4 C93 1.909(16) . ?
Ru4 C92 1.938(16) . ?
Ru4 C8 2.047(12) . ?
Ru4 C9 2.069(12) . ?
Fe1 C26 2.026(10) . ?
Fe1 C25 2.020(10) . ?
Fe1 C24 2.017(12) . ?
Fe1 C29 2.025(11) . ?
Fe1 C27 2.034(10) . ?
Fe1 C21 2.034(11) . ?
Fe1 C23 2.030(14) . ?
Fe1 C28 2.032(11) . ?
Fe1 C22 2.046(13) . ?
Fe1 C20 2.051(11) . ?
Fe2 C38 2.000(12) . ?
Fe2 C31 2.003(12) . ?
Fe2 C39 2.005(12) . ?
Fe2 C37 2.013(12) . ?
Fe2 C35 2.023(11) . ?
Fe2 C36 2.026(10) . ?
Fe2 C32 2.031(13) . ?
Fe2 C33 2.034(12) . ?
Fe2 C34 2.025(11) . ?
Fe2 C30 2.030(11) . ?
Fe3 C58 1.956(7) . ?
Fe3 C59 1.956(7) . ?
Fe3 C57 1.986(7) . ?
Fe3 C55 1.987(8) . ?
Fe3 C56 2.005(8) . ?
Fe3 C51 2.017(7) . ?
Fe3 C50 2.017(7) . ?
Fe3 C52 2.025(8) . ?
Fe3 C54 2.023(7) . ?
Fe3 C53 2.029(6) . ?
Fe4 C49 2.005(11) . ?
Fe4 C48 2.013(11) . ?
Fe4 C43 2.019(13) . ?
Fe4 C41 2.017(13) . ?
Fe4 C45 2.037(12) . ?
Fe4 C44 2.032(12) . ?
Fe4 C42 2.052(13) . ?
Fe4 C47 2.048(11) . ?
Fe4 C40 2.052(12) . ?
Fe4 C46 2.063(12) . ?
C1 C2 1.405(13) . ?
C1 C20 1.488(15) . ?
C2 C3 1.462(14) . ?
C2 C15 1.483(14) . ?
C3 C4 1.187(13) . ?
C4 C5 1.374(15) . ?
C5 C6 1.216(14) . ?
C6 C7 1.459(14) . ?
C7 C8 1.428(13) . ?
C7 C10 1.459(15) . ?
C8 C50 1.518(14) . ?
C9 C10 1.410(14) . ?
C9 C40 1.472(16) . ?
C10 C11 1.448(14) . ?
C11 C12 1.204(13) . ?
C12 C13 1.350(14) . ?
C13 C14 1.176(13) . ?
C14 C15 1.419(14) . ?
C15 C16 1.420(12) . ?
C16 C30 1.487(14) . ?
C20 C24 1.406(14) . ?
C20 C21 1.440(14) . ?
C21 C22 1.425(16) . ?
C22 C23 1.416(16) . ?
C23 C24 1.370(16) . ?
C25 C29 1.384(7) . ?
C25 C26 1.385(7) . ?
C26 C27 1.384(7) . ?
C27 C28 1.385(7) . ?
C28 C29 1.385(7) . ?
C30 C31 1.406(14) . ?
C30 C34 1.414(14) . ?
C31 C32 1.427(16) . ?
C32 C33 1.377(16) . ?
C33 C34 1.419(16) . ?
C35 C36 1.356(8) . ?
C35 C39 1.356(8) . ?
C36 C37 1.357(8) . ?
C37 C38 1.355(8) . ?
C38 C39 1.357(8) . ?
C40 C44 1.445(16) . ?
C40 C41 1.459(16) . ?
C41 C42 1.381(17) . ?
C42 C43 1.376(16) . ?
C43 C44 1.418(17) . ?
C45 C46 1.371(8) . ?
C45 C49 1.371(8) . ?
C46 C47 1.372(8) . ?
C47 C48 1.371(8) . ?
C48 C49 1.372(8) . ?
C50 C54 1.433(3) . ?
C50 C51 1.434(3) . ?
C51 C52 1.434(3) . ?
C52 C53 1.433(3) . ?
C53 C54 1.435(3) . ?
C55 C56 1.346(3) . ?
C55 C59 1.347(3) . ?
C56 C57 1.348(3) . ?
C57 C58 1.346(3) . ?
C58 C59 1.347(3) . ?
C61 O61 1.140(13) . ?
C62 O62 1.130(14) . ?
C63 O63 1.153(13) . ?
C71 O71 1.151(13) . ?
C72 O72 1.142(14) . ?
C73 O73 1.115(13) . ?
C81 O81 1.174(15) . ?
C82 O82 1.128(18) . ?
C83 O83 1.176(16) . ?
C91 O91 1.149(14) . ?
C92 O92 1.139(15) . ?
C93 O93 1.148(15) . ?
C100 Cl2 1.601(8) . ?
C100 Cl1 1.640(11) . ?
C100 Cl3 1.671(12) . ?
